data_4002231
loop_
_publ_author_name
'Goutenoire, F.'
'Isnard, O.'
'Retoux, R.'
'Lacorre, P.'

_publ_section_title
;
 Crystal structure of La2 Mo2 O9, a new fast oxide-ion conductor
;
_journal_name_full 'Chemistry of Materials (1,1989-)'
_journal_page_first 2575
_journal_page_last 2580
_journal_volume 12
_journal_year 2000
_chemical_formula_sum 'La1.778 Mo1.778 O8.001'
_chemical_name_systematic '(La2 Mo2 O9)0.889'
_space_group_IT_number 198
_symmetry_space_group_name_Hall 'P 2ac 2ab 3'
_symmetry_space_group_name_H-M 'P 21 3'
_cell_angle_alpha 90
_cell_angle_beta 90
_cell_angle_gamma 90
_cell_formula_units_Z 2
_cell_length_a 7.2014
_cell_length_b 7.2014
_cell_length_c 7.2014
_cell_volume 373.466
_citation_journal_id_ASTM CMATEX
_cod_data_source_file Goutenoire_CMATEX_2000_1034.cif
_cod_data_source_block La1.778Mo1.778O8.001
_cod_original_cell_volume 373.4657
_cod_database_code 4002231

loop_
_symmetry_equiv_pos_as_xyz
x,y,z
-x+1/2,-y,z+1/2
x+1/2,-y+1/2,-z
-x,y+1/2,-z+1/2
z,x,y
-z+1/2,-x,y+1/2
z+1/2,-x+1/2,-y
-z,x+1/2,-y+1/2
y,z,x
y+1/2,-z+1/2,-x
-y,z+1/2,-x+1/2
-y+1/2,-z,x+1/2

loop_
_atom_site_label
_atom_site_type_symbol
_atom_site_fract_x
_atom_site_fract_y
_atom_site_fract_z
_atom_site_occupancy
_atom_site_U_iso_or_equiv
Mo1 Mo+6 0.167 0.167 0.167 0.889 0.0
O1 O-2 0.314 0.314 0.314 1 0.0
O3 O-2 0.911 0.612 0.554 0.27 0.0
La1 La+3 0.8488 0.8488 0.8488 0.889 0.0
O2 O-2 0.983 0.168 0.33 0.73 0.0
